data_4069835
loop_
_publ_author_name
'Zhang, Hui-Jun'
'Demerseman, Bernard'
'Toupet, Lo\"ic'
'Xi, Zhenfeng'
'Bruneau, Christian'

_publ_section_title
;
 Ruthenium-Catalyzed Nucleophilic Allylic Substitution Reactions from
 \b-Silylated Allylic Carbonates
;
_journal_coden_ASTM ORGND7
_journal_issue 17
_journal_name_full Organometallics
_journal_page_first 5173
_journal_page_last 5182
_journal_paper_doi 10.1021/om900437m
_journal_volume 28
_journal_year 2009
_chemical_formula_sum 'C59.25 H82.5 Cl2.5 F12 N2 O4 P2 Ru2 Si2'
_chemical_formula_weight 1523.66
_space_group_IT_number 4
_symmetry_cell_setting monoclinic
_symmetry_space_group_name_Hall 'P 2yb'
_symmetry_space_group_name_H-M 'P 1 21 1'
_atom_sites_solution_hydrogens geom
_atom_sites_solution_primary direct
_atom_sites_solution_secondary difmap
_audit_creation_method SHELXL-97
_cell_angle_alpha 90.00
_cell_angle_beta 98.653(6)
_cell_angle_gamma 90.00
_cell_formula_units_Z 2
_cell_length_a 12.6030(10)
_cell_length_b 14.7500(10)
_cell_length_c 18.4030(10)
_cell_measurement_temperature 120(2)
_cell_volume 3382.1(4)
_computing_cell_refinement 'CrysAlis RED, Oxford Diffraction Ltd.,Version 1.171.26'
_computing_data_collection 'CrysAlis CCD, Oxford Diffraction Ltd.,Version 1.171.26'
_computing_data_reduction 'CrysAlis RED, Oxford Diffraction Ltd.,Version 1.171.26'
_computing_molecular_graphics 'PLATON_(Spek, 1998)'
_computing_publication_material 'SHELXL-97 (Sheldrick, 1997)'
_computing_structure_refinement 'SHELXL-97 (Sheldrick, 1997)'
_computing_structure_solution 'SIR-97_(Altomare & al., 1998)'
_diffrn_ambient_temperature 120(2)
_diffrn_detector_area_resol_mean 19.64
_diffrn_measured_fraction_theta_full 0.997
_diffrn_measured_fraction_theta_max 0.997
_diffrn_measurement_device_type 'CCD Saphire 3 Xcalibur'
_diffrn_measurement_method 'omega scan'
_diffrn_radiation_monochromator graphite
_diffrn_radiation_source 'fine-focus sealed tube'
_diffrn_radiation_type MoK\a
_diffrn_radiation_wavelength 0.71073
_diffrn_reflns_av_R_equivalents 0.0173
_diffrn_reflns_av_sigmaI/netI 0.0181
_diffrn_reflns_limit_h_max 16
_diffrn_reflns_limit_h_min -16
_diffrn_reflns_limit_k_max 18
_diffrn_reflns_limit_k_min -18
_diffrn_reflns_limit_l_max 23
_diffrn_reflns_limit_l_min -23
_diffrn_reflns_number 45768
_diffrn_reflns_theta_full 27.00
_diffrn_reflns_theta_max 27.00
_diffrn_reflns_theta_min 2.76
_exptl_absorpt_coefficient_mu 0.706
_exptl_absorpt_correction_type none
_exptl_crystal_colour yellow
_exptl_crystal_density_diffrn 1.496
_exptl_crystal_density_method 'not measured'
_exptl_crystal_description prism
_exptl_crystal_F_000 1561
_exptl_crystal_size_max 0.24
_exptl_crystal_size_mid 0.15
_exptl_crystal_size_min 0.15
_refine_diff_density_max 2.351
_refine_diff_density_min -1.059
_refine_diff_density_rms 0.111
_refine_ls_abs_structure_details 'Flack H D (1983), Acta Cryst. A39, 876-881'
_refine_ls_abs_structure_Flack -0.01(2)
_refine_ls_extinction_method none
_refine_ls_goodness_of_fit_ref 1.045
_refine_ls_hydrogen_treatment mixed
_refine_ls_matrix_type full
_refine_ls_number_parameters 757
_refine_ls_number_reflns 14695
_refine_ls_number_restraints 1
_refine_ls_restrained_S_all 1.045
_refine_ls_R_factor_all 0.0448
_refine_ls_R_factor_gt 0.0420
_refine_ls_shift/su_max 0.052
_refine_ls_shift/su_mean 0.002
_refine_ls_structure_factor_coef Fsqd
_refine_ls_weighting_details 'calc w=1/[\s^2^(Fo^2^)+(0.0737P)^2^+6.6866P] where P=(Fo^2^+2Fc^2^)/3'
_refine_ls_weighting_scheme calc
_refine_ls_wR_factor_gt 0.1156
_refine_ls_wR_factor_ref 0.1177
_reflns_number_gt 14041
_reflns_number_total 14695
_reflns_threshold_expression >2sigma(I)
_cod_data_source_file om900437m_si_002.cif
_cod_data_source_block bd0812
_cod_depositor_comments
;
The following automatic conversions were performed:

'_symmetry_cell_setting' value 'Monoclinic' changed to 'monoclinic'
according to /home/saulius/struct/CIF-dictionaries/cif_core.dic
dictionary named 'cif_core.dic' version 2.4.2 from 2011-04-26.

Automatic conversion script
Id: cif_fix_values 1715 2011-07-08 13:25:40Z adriana 
;
_cod_original_sg_symbol_H-M P21
_cod_original_formula_sum 'C59.25 H82.50 Cl2.50 F12 N2 O4 P2 Ru2 Si2'
_cod_database_code 4069835

loop_
_symmetry_equiv_pos_as_xyz
'x, y, z'
'-x, y+1/2, -z'

loop_
_atom_site_label
_atom_site_type_symbol
_atom_site_fract_x
_atom_site_fract_y
_atom_site_fract_z
_atom_site_U_iso_or_equiv
_atom_site_adp_type
_atom_site_occupancy
_atom_site_symmetry_multiplicity
_atom_site_calc_flag
_atom_site_refinement_flags
C62 C 0.962(2) 0.1201(16) 0.8955(11) 0.049(7) Uani 0.25 1 d P
H62A H 0.9589 0.1868 0.8895 0.059 Uiso 0.25 1 calc PR
H62B H 1.0058 0.0961 0.8597 0.059 Uiso 0.25 1 calc PR
Cl3 Cl 0.8359(4) 0.0800(5) 0.8722(2) 0.0459(14) Uani 0.25 1 d P
Cl4 Cl 1.0307(9) 0.0955(10) 0.9871(5) 0.097(3) Uani 0.25 1 d P
Cl1 Cl 0.8207(3) -0.2385(4) 0.92045(17) 0.1376(16) Uani 1 1 d .
Cl2 Cl 0.9608(3) -0.1526(4) 1.0448(2) 0.1378(15) Uani 1 1 d .
C61 C 0.8626(10) -0.1337(11) 0.9579(7) 0.121(5) Uani 1 1 d .
H61A H 0.8000 -0.0988 0.9692 0.145 Uiso 1 1 calc R
H61B H 0.8974 -0.0986 0.9222 0.145 Uiso 1 1 calc R
P1 P 1.12237(9) 0.08398(8) 0.42967(7) 0.0255(2) Uani 1 1 d .
F1 F 1.2143(2) 0.01712(19) 0.41077(16) 0.0322(6) Uani 1 1 d .
F2 F 1.0319(3) 0.1520(2) 0.4491(2) 0.0523(10) Uani 1 1 d .
F3 F 1.0340(3) 0.0207(2) 0.3837(3) 0.0636(12) Uani 1 1 d .
F4 F 1.2125(2) 0.1463(2) 0.47557(17) 0.0344(6) Uani 1 1 d .
F5 F 1.1305(3) 0.1419(2) 0.35748(18) 0.0379(7) Uani 1 1 d .
F6 F 1.1145(3) 0.0257(2) 0.5020(2) 0.0461(9) Uani 1 1 d .
P2 P 1.14249(10) -0.09367(9) 0.83813(7) 0.0303(3) Uani 1 1 d .
F7 F 1.1842(5) -0.1363(4) 0.7667(3) 0.099(2) Uani 1 1 d .
F8 F 1.1100(5) -0.0480(7) 0.9071(3) 0.144(4) Uani 1 1 d .
F9 F 1.0467(5) -0.0434(4) 0.7928(4) 0.119(3) Uani 1 1 d .
F10 F 1.2418(5) -0.1436(4) 0.8815(4) 0.127(3) Uani 1 1 d .
F11 F 1.0776(6) -0.1807(4) 0.8235(6) 0.182(5) Uani 1 1 d .
F12 F 1.2213(4) -0.0105(4) 0.8402(4) 0.108(2) Uani 1 1 d .
Ru1 Ru 0.66490(3) 0.03921(2) 0.163819(17) 0.02043(8) Uani 1 1 d .
Si1 Si 0.64309(11) -0.20638(9) 0.18541(7) 0.0268(3) Uani 1 1 d .
N1 N 0.4991(3) 0.0063(3) 0.1240(2) 0.0225(7) Uani 1 1 d .
O1 O 0.6761(3) -0.0241(2) 0.06500(17) 0.0277(6) Uani 1 1 d .
O2 O 0.5830(3) -0.0697(3) -0.04144(19) 0.0393(9) Uani 1 1 d .
C1 C 0.7957(4) -0.0544(3) 0.2007(3) 0.0287(10) Uani 1 1 d .
H1A H 0.842(5) -0.020(4) 0.233(3) 0.034 Uiso 1 1 d .
H1B H 0.823(5) -0.084(4) 0.160(4) 0.034 Uiso 1 1 d .
C2 C 0.6985(4) -0.0903(3) 0.2183(2) 0.023 Uani 1 1 d .
C3 C 0.6511(4) -0.0338(3) 0.2671(2) 0.027 Uani 1 1 d .
H3A H 0.716(4) 0.006(4) 0.310(3) 0.033 Uiso 1 1 d .
H3B H 0.561(4) -0.049(4) 0.281(3) 0.033 Uiso 1 1 d .
C4 C 0.5881(4) -0.0405(3) 0.0220(2) 0.027 Uani 1 1 d .
C5 C 0.4866(4) -0.0263(3) 0.0547(2) 0.025 Uani 1 1 d .
C6 C 0.3884(4) -0.0485(3) 0.0143(2) 0.029 Uani 1 1 d .
H6 H 0.3844 -0.0690 -0.0349 0.035 Uiso 1 1 calc R
C7 C 0.2971(4) -0.0408(4) 0.0456(3) 0.0333(10) Uani 1 1 d .
H7 H 0.2292 -0.0570 0.0189 0.040 Uiso 1 1 calc R
C8 C 0.3061(4) -0.0079(3) 0.1193(3) 0.0285(10) Uani 1 1 d .
C9 C 0.2145(4) -0.0002(4) 0.1548(3) 0.0405(12) Uani 1 1 d .
H9 H 0.1460 -0.0170 0.1295 0.049 Uiso 1 1 calc R
C10 C 0.2241(4) 0.0315(4) 0.2258(3) 0.0417(12) Uani 1 1 d .
H10 H 0.1628 0.0354 0.2501 0.050 Uiso 1 1 calc R
C11 C 0.3257(4) 0.0579(3) 0.2622(3) 0.0329(11) Uani 1 1 d .
H11 H 0.3316 0.0805 0.3110 0.040 Uiso 1 1 calc R
C12 C 0.4165(4) 0.0520(3) 0.2297(2) 0.0268(9) Uani 1 1 d .
H12 H 0.4839 0.0709 0.2554 0.032 Uiso 1 1 calc R
C13 C 0.4087(4) 0.0172(3) 0.1565(2) 0.0235(9) Uani 1 1 d .
C14 C 0.6962(5) -0.2832(4) 0.2637(3) 0.0379(12) Uani 1 1 d .
H14A H 0.6705 -0.2604 0.3086 0.046 Uiso 1 1 calc R
H14B H 0.6647 -0.3441 0.2532 0.046 Uiso 1 1 calc R
C15 C 0.8186(6) -0.2932(5) 0.2802(5) 0.0585(18) Uani 1 1 d .
H15A H 0.8375 -0.3344 0.3220 0.088 Uiso 1 1 calc R
H15B H 0.8512 -0.2337 0.2923 0.088 Uiso 1 1 calc R
H15C H 0.8453 -0.3180 0.2370 0.088 Uiso 1 1 calc R
C16 C 0.6964(6) -0.2409(4) 0.1012(4) 0.0480(16) Uani 1 1 d .
H16A H 0.6681 -0.1989 0.0609 0.058 Uiso 1 1 calc R
H16B H 0.7755 -0.2344 0.1100 0.058 Uiso 1 1 calc R
C17 C 0.6684(6) -0.3386(4) 0.0758(4) 0.0504(16) Uani 1 1 d .
H17A H 0.6988 -0.3513 0.0309 0.076 Uiso 1 1 calc R
H17B H 0.5902 -0.3456 0.0659 0.076 Uiso 1 1 calc R
H17C H 0.6982 -0.3811 0.1145 0.076 Uiso 1 1 calc R
C18 C 0.4911(4) -0.2087(4) 0.1721(3) 0.0391(12) Uani 1 1 d .
H18A H 0.4660 -0.1644 0.2062 0.047 Uiso 1 1 calc R
H18B H 0.4637 -0.1886 0.1214 0.047 Uiso 1 1 calc R
C19 C 0.4425(5) -0.3014(4) 0.1848(3) 0.0399(12) Uani 1 1 d .
H19A H 0.3640 -0.2968 0.1768 0.060 Uiso 1 1 calc R
H19B H 0.4673 -0.3212 0.2353 0.060 Uiso 1 1 calc R
H19C H 0.4650 -0.3455 0.1503 0.060 Uiso 1 1 calc R
C20 C 0.7898(4) 0.1368(4) 0.1473(4) 0.0404(13) Uani 1 1 d .
C21 C 0.7695(5) 0.1460(4) 0.2213(3) 0.0417(14) Uani 1 1 d .
C22 C 0.6618(4) 0.1762(3) 0.2182(2) 0.0287(10) Uani 1 1 d .
C23 C 0.6170(4) 0.1882(3) 0.1436(3) 0.0258(9) Uani 1 1 d .
C24 C 0.6950(5) 0.1650(3) 0.1006(3) 0.0337(11) Uani 1 1 d .
C25 C 0.8928(6) 0.1149(5) 0.1189(7) 0.087(3) Uani 1 1 d .
H25A H 0.9476 0.0972 0.1600 0.131 Uiso 1 1 calc R
H25B H 0.9173 0.1684 0.0946 0.131 Uiso 1 1 calc R
H25C H 0.8805 0.0648 0.0836 0.131 Uiso 1 1 calc R
C26 C 0.8485(7) 0.1404(5) 0.2896(5) 0.080(3) Uani 1 1 d .
H26A H 0.9171 0.1178 0.2779 0.120 Uiso 1 1 calc R
H26B H 0.8217 0.0990 0.3243 0.120 Uiso 1 1 calc R
H26C H 0.8590 0.2008 0.3118 0.120 Uiso 1 1 calc R
C27 C 0.6105(7) 0.2102(4) 0.2837(3) 0.0532(18) Uani 1 1 d .
H27A H 0.6561 0.1934 0.3296 0.080 Uiso 1 1 calc R
H27B H 0.5395 0.1825 0.2822 0.080 Uiso 1 1 calc R
H27C H 0.6031 0.2763 0.2810 0.080 Uiso 1 1 calc R
C28 C 0.5084(5) 0.2253(4) 0.1159(4) 0.0427(13) Uani 1 1 d .
H28A H 0.4697 0.2363 0.1575 0.064 Uiso 1 1 calc R
H28B H 0.4684 0.1816 0.0822 0.064 Uiso 1 1 calc R
H28C H 0.5157 0.2824 0.0899 0.064 Uiso 1 1 calc R
C29 C 0.6778(9) 0.1731(5) 0.0170(4) 0.078(3) Uani 1 1 d .
H29A H 0.7425 0.1528 -0.0018 0.117 Uiso 1 1 calc R
H29B H 0.6630 0.2365 0.0029 0.117 Uiso 1 1 calc R
H29C H 0.6168 0.1353 -0.0038 0.117 Uiso 1 1 calc R
Ru2 Ru 0.76025(2) -0.032821(19) 0.577004(15) 0.01472(7) Uani 1 1 d .
Si31 Si 0.77693(10) 0.21614(8) 0.59088(7) 0.0219(2) Uani 1 1 d .
N31 N 0.6017(3) 0.0056(2) 0.59576(18) 0.0167(6) Uani 1 1 d .
O31 O 0.6956(2) 0.0236(2) 0.47666(15) 0.0194(6) Uani 1 1 d .
O32 O 0.5442(3) 0.0727(2) 0.41025(17) 0.0298(7) Uani 1 1 d .
C31 C 0.8937(3) 0.0542(3) 0.5588(3) 0.0233(9) Uani 1 1 d .
H31A H 0.889(4) 0.072(4) 0.506(3) 0.028 Uiso 1 1 d .
H31B H 0.969(4) 0.018(4) 0.580(3) 0.028 Uiso 1 1 d .
C32 C 0.8341(3) 0.0976(3) 0.6080(2) 0.020 Uani 1 1 d .
C33 C 0.8324(3) 0.0469(3) 0.6736(2) 0.020 Uani 1 1 d .
H33A H 0.887(4) 0.026(4) 0.686(3) 0.023 Uiso 1 1 d .
H33B H 0.795(4) 0.066(4) 0.713(3) 0.023 Uiso 1 1 d .
C34 C 0.5948(3) 0.0444(3) 0.4672(2) 0.020 Uani 1 1 d .
C35 C 0.5406(3) 0.0332(3) 0.5344(2) 0.019 Uani 1 1 d .
C36 C 0.4309(3) 0.0505(3) 0.5290(2) 0.022 Uani 1 1 d .
H36 H 0.3910 0.0716 0.4843 0.027 Uiso 1 1 calc R
C37 C 0.3815(3) 0.0365(3) 0.5900(2) 0.0235(8) Uani 1 1 d .
H37 H 0.3068 0.0471 0.5878 0.028 Uiso 1 1 calc R
C38 C 0.4430(3) 0.0065(3) 0.6555(2) 0.0209(8) Uani 1 1 d .
C39 C 0.3968(4) -0.0124(3) 0.7198(3) 0.0282(10) Uani 1 1 d .
H39 H 0.3217 -0.0048 0.7183 0.034 Uiso 1 1 calc R
C40 C 0.4568(4) -0.0411(3) 0.7831(2) 0.0292(9) Uani 1 1 d .
H40 H 0.4237 -0.0539 0.8251 0.035 Uiso 1 1 calc R
C41 C 0.5682(4) -0.0517(3) 0.7861(2) 0.0280(10) Uani 1 1 d .
H41 H 0.6105 -0.0699 0.8308 0.034 Uiso 1 1 calc R
C42 C 0.6174(3) -0.0361(3) 0.7251(2) 0.0226(7) Uani 1 1 d .
H42 H 0.6926 -0.0446 0.7277 0.027 Uiso 1 1 calc R
C43 C 0.5547(3) -0.0071(3) 0.6580(2) 0.0182(8) Uani 1 1 d .
C44 C 0.8794(4) 0.2899(3) 0.6476(3) 0.0336(11) Uani 1 1 d .
H44A H 0.9490 0.2815 0.6297 0.040 Uiso 1 1 calc R
H44B H 0.8579 0.3539 0.6386 0.040 Uiso 1 1 calc R
C45 C 0.8964(5) 0.2735(4) 0.7297(3) 0.0428(13) Uani 1 1 d .
H45A H 0.9511 0.3155 0.7536 0.064 Uiso 1 1 calc R
H45B H 0.9203 0.2110 0.7398 0.064 Uiso 1 1 calc R
H45C H 0.8288 0.2836 0.7487 0.064 Uiso 1 1 calc R
C46 C 0.6438(4) 0.2308(3) 0.6230(3) 0.0286(10) Uani 1 1 d .
H46A H 0.5864 0.2121 0.5830 0.034 Uiso 1 1 calc R
H46B H 0.6406 0.1898 0.6653 0.034 Uiso 1 1 calc R
C47 C 0.6209(4) 0.3284(3) 0.6463(3) 0.0359(12) Uani 1 1 d .
H47A H 0.5502 0.3308 0.6622 0.054 Uiso 1 1 calc R
H47B H 0.6221 0.3694 0.6046 0.054 Uiso 1 1 calc R
H47C H 0.6760 0.3470 0.6870 0.054 Uiso 1 1 calc R
C48 C 0.7733(5) 0.2412(3) 0.4907(3) 0.0338(11) Uani 1 1 d .
H48A H 0.8476 0.2400 0.4794 0.041 Uiso 1 1 calc R
H48B H 0.7327 0.1925 0.4618 0.041 Uiso 1 1 calc R
C49 C 0.7222(5) 0.3331(3) 0.4659(3) 0.0373(12) Uani 1 1 d .
H49A H 0.7230 0.3410 0.4131 0.056 Uiso 1 1 calc R
H49B H 0.7632 0.3821 0.4930 0.056 Uiso 1 1 calc R
H49C H 0.6480 0.3347 0.4758 0.056 Uiso 1 1 calc R
C50 C 0.7201(3) -0.1652(3) 0.5233(2) 0.0197(8) Uani 1 1 d .
C51 C 0.8299(3) -0.1412(3) 0.5195(2) 0.0194(8) Uani 1 1 d .
C52 C 0.8860(3) -0.1407(3) 0.5932(2) 0.0197(8) Uani 1 1 d .
C53 C 0.8111(3) -0.1619(3) 0.6414(2) 0.0185(8) Uani 1 1 d .
C54 C 0.7097(3) -0.1801(3) 0.5973(2) 0.0195(8) Uani 1 1 d .
C55 C 0.6345(4) -0.1807(3) 0.4594(2) 0.0257(9) Uani 1 1 d .
H55A H 0.6620 -0.1654 0.4138 0.039 Uiso 1 1 calc R
H55B H 0.5724 -0.1424 0.4641 0.039 Uiso 1 1 calc R
H55C H 0.6128 -0.2446 0.4580 0.039 Uiso 1 1 calc R
C56 C 0.8781(4) -0.1307(4) 0.4510(3) 0.0299(10) Uani 1 1 d .
H56A H 0.9537 -0.1135 0.4635 0.045 Uiso 1 1 calc R
H56B H 0.8394 -0.0836 0.4202 0.045 Uiso 1 1 calc R
H56C H 0.8729 -0.1883 0.4241 0.045 Uiso 1 1 calc R
C57 C 1.0050(3) -0.1350(3) 0.6154(3) 0.0280(9) Uani 1 1 d .
H57A H 1.0388 -0.1192 0.5725 0.042 Uiso 1 1 calc R
H57B H 1.0323 -0.1937 0.6349 0.042 Uiso 1 1 calc R
H57C H 1.0217 -0.0883 0.6533 0.042 Uiso 1 1 calc R
C58 C 0.8401(4) -0.1801(3) 0.7228(2) 0.0262(9) Uani 1 1 d .
H58A H 0.7747 -0.1932 0.7438 0.039 Uiso 1 1 calc R
H58B H 0.8756 -0.1266 0.7470 0.039 Uiso 1 1 calc R
H58C H 0.8887 -0.2322 0.7304 0.039 Uiso 1 1 calc R
C59 C 0.6118(4) -0.2166(3) 0.6230(2) 0.0257(9) Uani 1 1 d .
H59A H 0.6239 -0.2208 0.6768 0.038 Uiso 1 1 calc R
H59B H 0.5957 -0.2769 0.6019 0.038 Uiso 1 1 calc R
H59C H 0.5511 -0.1760 0.6074 0.038 Uiso 1 1 calc R

loop_
_atom_site_aniso_label
_atom_site_aniso_U_11
_atom_site_aniso_U_22
_atom_site_aniso_U_33
_atom_site_aniso_U_23
_atom_site_aniso_U_13
_atom_site_aniso_U_12
C62 0.095(19) 0.041(12) 0.011(8) 0.005(8) 0.006(10) 0.027(12)
Cl3 0.042(3) 0.080(4) 0.0161(19) -0.005(2) 0.0069(18) 0.023(3)
Cl4 0.098(7) 0.134(9) 0.059(5) -0.016(6) 0.014(5) 0.026(7)
Cl1 0.127(3) 0.216(4) 0.0781(18) -0.027(2) 0.0431(18) -0.061(3)
Cl2 0.101(2) 0.220(5) 0.098(2) -0.006(3) 0.0319(18) -0.042(3)
C61 0.097(8) 0.172(14) 0.105(9) -0.016(9) 0.054(7) -0.038(9)
P1 0.0175(5) 0.0198(5) 0.0390(6) 0.0104(5) 0.0034(4) 0.0013(4)
F1 0.0339(14) 0.0229(14) 0.0411(16) 0.0024(11) 0.0097(12) 0.0070(11)
F2 0.0338(16) 0.0398(18) 0.090(3) 0.0324(19) 0.0300(17) 0.0207(14)
F3 0.0407(18) 0.0289(18) 0.107(3) 0.0211(18) -0.036(2) -0.0103(14)
F4 0.0331(14) 0.0245(13) 0.0425(17) -0.0015(12) -0.0042(12) 0.0010(11)
F5 0.0522(19) 0.0230(14) 0.0377(17) 0.0116(12) 0.0045(14) 0.0037(13)
F6 0.0423(16) 0.0407(19) 0.061(2) 0.0316(16) 0.0272(15) 0.0173(14)
P2 0.0246(6) 0.0326(6) 0.0298(6) -0.0001(5) -0.0081(5) -0.0038(5)
F7 0.109(4) 0.098(4) 0.082(4) -0.037(3) -0.015(3) 0.029(4)
F8 0.104(4) 0.274(10) 0.044(3) -0.029(5) -0.023(3) 0.072(6)
F9 0.102(4) 0.064(3) 0.157(5) -0.054(4) -0.091(4) 0.043(3)
F10 0.085(4) 0.087(4) 0.176(6) -0.065(4) -0.087(4) 0.042(3)
F11 0.115(5) 0.054(3) 0.322(12) 0.039(5) -0.144(7) -0.029(3)
F12 0.076(3) 0.054(3) 0.181(7) -0.015(3) -0.027(4) -0.010(2)
Ru1 0.02598(16) 0.01688(15) 0.01735(15) -0.00087(13) -0.00025(12) -0.00294(13)
Si1 0.0373(7) 0.0178(6) 0.0245(6) -0.0004(5) 0.0022(5) -0.0025(5)
N1 0.0272(18) 0.0176(16) 0.0203(17) -0.0014(13) -0.0043(14) -0.0015(14)
O1 0.0349(16) 0.0257(16) 0.0229(14) -0.0016(13) 0.0049(12) -0.0021(14)
O2 0.048(2) 0.051(2) 0.0191(16) -0.0079(15) 0.0056(15) -0.0073(17)
C1 0.028(2) 0.020(2) 0.035(2) -0.0011(18) -0.0044(19) 0.0012(17)
C2 0.036 0.015 0.014 -0.001 -0.003 0.000
C3 0.037 0.021 0.021 0.005 -0.006 -0.001
C4 0.042 0.024 0.014 -0.001 0.000 -0.005
C5 0.036 0.022 0.014 0.000 -0.001 -0.002
C6 0.041 0.025 0.019 -0.001 -0.005 -0.006
C7 0.032(2) 0.036(3) 0.028(2) 0.000(2) -0.0096(17) -0.003(2)
C8 0.028(2) 0.029(3) 0.025(2) -0.0024(17) -0.0059(17) -0.0014(17)
C9 0.028(2) 0.049(3) 0.043(3) -0.006(2) 0.000(2) -0.003(2)
C10 0.035(3) 0.046(3) 0.046(3) -0.009(3) 0.012(2) -0.003(2)
C11 0.038(3) 0.029(3) 0.032(2) -0.0062(19) 0.007(2) -0.0046(19)
C12 0.035(2) 0.021(2) 0.024(2) -0.0001(17) 0.0020(17) 0.0005(17)
C13 0.032(2) 0.018(2) 0.0192(19) 0.0001(15) -0.0011(16) -0.0024(16)
C14 0.049(3) 0.022(2) 0.040(3) 0.004(2) -0.002(2) 0.001(2)
C15 0.054(4) 0.039(3) 0.074(5) -0.008(3) -0.017(3) 0.009(3)
C16 0.079(5) 0.024(3) 0.045(3) -0.011(2) 0.020(3) -0.009(3)
C17 0.060(4) 0.034(3) 0.053(4) -0.017(3) -0.006(3) 0.012(3)
C18 0.037(3) 0.031(3) 0.047(3) 0.004(2) -0.002(2) -0.005(2)
C19 0.041(3) 0.030(3) 0.046(3) 0.004(2) 0.000(2) -0.007(2)
C20 0.029(2) 0.022(2) 0.072(4) -0.002(2) 0.017(3) -0.008(2)
C21 0.045(3) 0.021(2) 0.050(3) 0.002(2) -0.024(3) -0.010(2)
C22 0.054(3) 0.0125(19) 0.018(2) -0.0067(16) 0.001(2) -0.0057(19)
C23 0.037(2) 0.018(2) 0.022(2) 0.0055(16) 0.0012(18) -0.0032(17)
C24 0.056(3) 0.022(2) 0.027(2) 0.0010(18) 0.018(2) -0.006(2)
C25 0.044(4) 0.037(4) 0.193(11) -0.001(5) 0.058(5) -0.011(3)
C26 0.086(5) 0.029(3) 0.100(6) 0.000(3) -0.070(5) -0.006(3)
C27 0.109(6) 0.023(2) 0.033(3) -0.006(2) 0.029(3) -0.021(3)
C28 0.043(3) 0.027(3) 0.054(3) 0.008(2) -0.006(3) 0.002(2)
C29 0.171(9) 0.034(3) 0.042(4) 0.003(3) 0.058(5) -0.004(4)
Ru2 0.01568(13) 0.01326(14) 0.01489(14) 0.00175(11) 0.00119(10) 0.00108(11)
Si31 0.0242(6) 0.0136(5) 0.0275(6) 0.0016(5) 0.0026(5) 0.0012(4)
N31 0.0191(15) 0.0146(14) 0.0166(15) 0.0020(12) 0.0038(12) -0.0008(12)
O31 0.0209(13) 0.0224(15) 0.0152(12) 0.0081(11) 0.0039(10) 0.0032(11)
O32 0.0302(16) 0.0392(19) 0.0189(14) 0.0106(13) -0.0003(12) 0.0066(14)
C31 0.0214(19) 0.0160(19) 0.035(2) -0.0011(17) 0.0108(17) -0.0031(15)
C32 0.016 0.020 0.023 0.000 0.000 -0.001
C33 0.022 0.013 0.020 -0.004 -0.007 -0.001
C34 0.021 0.019 0.021 0.002 0.001 0.002
C35 0.022 0.014 0.020 0.003 0.002 -0.002
C36 0.023 0.020 0.022 0.000 -0.002 0.000
C37 0.0217(18) 0.0188(18) 0.030(2) -0.0017(18) 0.0027(15) 0.0015(17)
C38 0.024(2) 0.0157(17) 0.023(2) -0.0027(15) 0.0069(16) 0.0006(15)
C39 0.030(2) 0.025(2) 0.033(2) -0.0007(17) 0.0165(19) 0.0038(17)
C40 0.041(2) 0.024(2) 0.028(2) -0.0015(19) 0.0199(18) 0.001(2)
C41 0.041(2) 0.026(2) 0.018(2) 0.0056(16) 0.0120(18) 0.0048(18)
C42 0.0260(18) 0.0233(19) 0.0190(18) 0.0006(18) 0.0047(14) -0.0001(18)
C43 0.0239(19) 0.0136(18) 0.0186(18) -0.0008(14) 0.0079(15) 0.0006(14)
C44 0.028(2) 0.022(2) 0.049(3) 0.004(2) 0.002(2) -0.0046(19)
C45 0.036(3) 0.037(3) 0.050(3) -0.010(2) -0.009(2) -0.003(2)
C46 0.022(2) 0.025(2) 0.039(3) -0.0095(19) 0.0034(18) 0.0027(17)
C47 0.029(2) 0.026(2) 0.050(3) -0.014(2) -0.001(2) 0.0068(19)
C48 0.049(3) 0.022(2) 0.031(3) 0.0080(19) 0.009(2) 0.000(2)
C49 0.049(3) 0.023(2) 0.037(3) 0.002(2) -0.006(2) 0.000(2)
C50 0.023(2) 0.0116(18) 0.023(2) -0.0011(15) -0.0015(16) 0.0014(14)
C51 0.0233(19) 0.0121(17) 0.022(2) -0.0005(15) 0.0016(16) 0.0015(15)
C52 0.0181(18) 0.0118(17) 0.028(2) -0.0005(15) -0.0013(16) 0.0026(14)
C53 0.026(2) 0.0105(18) 0.0177(19) 0.0008(14) -0.0018(16) 0.0004(14)
C54 0.025(2) 0.0097(16) 0.022(2) -0.0001(14) -0.0016(16) 0.0014(14)
C55 0.024(2) 0.029(2) 0.021(2) 0.0007(17) -0.0053(16) -0.0020(17)
C56 0.030(2) 0.036(3) 0.025(2) -0.0012(19) 0.0082(18) 0.0036(19)
C57 0.019(2) 0.026(2) 0.036(2) -0.0051(19) -0.0063(17) 0.0035(17)
C58 0.038(2) 0.019(2) 0.021(2) 0.0019(16) 0.0006(18) 0.0041(18)
C59 0.034(2) 0.019(2) 0.025(2) -0.0023(17) 0.0077(18) -0.0078(18)

loop_
_atom_type_symbol
_atom_type_description
_atom_type_scat_dispersion_real
_atom_type_scat_dispersion_imag
_atom_type_scat_source
C C 0.0033 0.0016 'International Tables Vol C Tables 4.2.6.8 and 6.1.1.4'
H H 0.0000 0.0000 'International Tables Vol C Tables 4.2.6.8 and 6.1.1.4'
N N 0.0061 0.0033 'International Tables Vol C Tables 4.2.6.8 and 6.1.1.4'
O O 0.0106 0.0060 'International Tables Vol C Tables 4.2.6.8 and 6.1.1.4'
F F 0.0171 0.0103 'International Tables Vol C Tables 4.2.6.8 and 6.1.1.4'
Si Si 0.0817 0.0704 'International Tables Vol C Tables 4.2.6.8 and 6.1.1.4'
P P 0.1023 0.0942 'International Tables Vol C Tables 4.2.6.8 and 6.1.1.4'
Ru Ru -1.2594 0.8363 'International Tables Vol C Tables 4.2.6.8 and 6.1.1.4'
Cl Cl 0.1484 0.1585 'International Tables Vol C Tables 4.2.6.8 and 6.1.1.4'

loop_
_geom_angle_atom_site_label_1
_geom_angle_atom_site_label_2
_geom_angle_atom_site_label_3
_geom_angle
Cl3 C62 Cl4 118.0(15)
Cl3 C62 H62A 107.8
Cl4 C62 H62A 107.8
Cl3 C62 H62B 107.8
Cl4 C62 H62B 107.8
H62A C62 H62B 107.2
Cl1 C61 Cl2 109.0(9)
Cl1 C61 H61A 109.9
Cl2 C61 H61A 109.9
Cl1 C61 H61B 109.9
Cl2 C61 H61B 109.9
H61A C61 H61B 108.3
F3 P1 F5 90.0(2)
F3 P1 F2 91.2(2)
F5 P1 F2 89.32(18)
F3 P1 F1 89.7(2)
F5 P1 F1 90.54(17)
F2 P1 F1 179.0(2)
F3 P1 F6 90.0(2)
F5 P1 F6 179.8(2)
F2 P1 F6 90.85(18)
F1 P1 F6 89.29(16)
F3 P1 F4 179.1(2)
F5 P1 F4 90.16(18)
F2 P1 F4 89.7(2)
F1 P1 F4 89.37(16)
F6 P1 F4 89.84(19)
F11 P2 F8 108.1(6)
F11 P2 F9 87.4(3)
F8 P2 F9 87.3(3)
F11 P2 F10 93.5(3)
F8 P2 F10 94.4(4)
F9 P2 F10 177.8(5)
F11 P2 F12 168.4(6)
F8 P2 F12 83.4(5)
F9 P2 F12 94.5(3)
F10 P2 F12 84.3(4)
F11 P2 F7 76.1(5)
F8 P2 F7 175.6(5)
F9 P2 F7 94.1(3)
F10 P2 F7 84.2(4)
F12 P2 F7 92.4(4)
O1 Ru1 N1 77.95(13)
O1 Ru1 C2 88.52(15)
N1 Ru1 C2 94.05(16)
O1 Ru1 C1 80.76(17)
N1 Ru1 C1 127.63(16)
C2 Ru1 C1 38.00(18)
O1 Ru1 C20 91.67(19)
N1 Ru1 C20 141.2(2)
C2 Ru1 C20 123.3(2)
C1 Ru1 C20 86.2(2)
O1 Ru1 C3 124.04(16)
N1 Ru1 C3 89.14(15)
C2 Ru1 C3 37.82(17)
C1 Ru1 C3 65.02(19)
C20 Ru1 C3 126.2(2)
O1 Ru1 C21 128.7(2)
N1 Ru1 C21 142.71(19)
C2 Ru1 C21 110.15(18)
C1 Ru1 C21 86.20(19)
C20 Ru1 C21 37.8(2)
C3 Ru1 C21 93.1(2)
O1 Ru1 C24 83.02(16)
N1 Ru1 C24 103.82(19)
C2 Ru1 C24 158.1(2)
C1 Ru1 C24 120.3(2)
C20 Ru1 C24 37.4(2)
C3 Ru1 C24 152.30(18)
C21 Ru1 C24 61.8(2)
O1 Ru1 C22 143.32(15)
N1 Ru1 C22 105.69(17)
C2 Ru1 C22 126.77(16)
C1 Ru1 C22 119.45(19)
C20 Ru1 C22 62.2(2)
C3 Ru1 C22 92.64(17)
C21 Ru1 C22 37.0(2)
C24 Ru1 C22 60.49(18)
O1 Ru1 C23 109.92(15)
N1 Ru1 C23 86.71(15)
C2 Ru1 C23 161.23(16)
C1 Ru1 C23 145.66(17)
C20 Ru1 C23 61.62(19)
C3 Ru1 C23 123.56(18)
C21 Ru1 C23 61.33(18)
C24 Ru1 C23 35.69(18)
C22 Ru1 C23 36.22(16)
C16 Si1 C14 110.2(3)
C16 Si1 C18 112.0(3)
C14 Si1 C18 109.0(3)
C16 Si1 C2 110.5(2)
C14 Si1 C2 103.1(2)
C18 Si1 C2 111.8(2)
C5 N1 C13 117.8(4)
C5 N1 Ru1 111.7(3)
C13 N1 Ru1 130.5(3)
C4 O1 Ru1 117.4(3)
C2 C1 Ru1 70.6(3)
C2 C1 H1A 123(4)
Ru1 C1 H1A 103(4)
C2 C1 H1B 115(4)
Ru1 C1 H1B 112(4)
H1A C1 H1B 119(5)
C1 C2 C3 112.7(4)
C1 C2 Si1 123.4(3)
C3 C2 Si1 123.8(4)
C1 C2 Ru1 71.4(3)
C3 C2 Ru1 72.9(3)
Si1 C2 Ru1 127.3(2)
C2 C3 Ru1 69.3(2)
C2 C3 H3A 113(3)
Ru1 C3 H3A 101(3)
C2 C3 H3B 122(3)
Ru1 C3 H3B 118(3)
H3A C3 H3B 120(4)
O2 C4 O1 124.4(4)
O2 C4 C5 119.9(4)
O1 C4 C5 115.6(3)
N1 C5 C6 124.0(4)
N1 C5 C4 116.2(4)
C6 C5 C4 119.8(4)
C7 C6 C5 119.8(4)
C7 C6 H6 120.1
C5 C6 H6 120.1
C6 C7 C8 118.4(4)
C6 C7 H7 120.8
C8 C7 H7 120.8
C9 C8 C13 120.3(4)
C9 C8 C7 120.8(4)
C13 C8 C7 118.9(4)
C10 C9 C8 120.3(5)
C10 C9 H9 119.8
C8 C9 H9 119.8
C9 C10 C11 119.3(5)
C9 C10 H10 120.4
C11 C10 H10 120.4
C12 C11 C10 122.3(5)
C12 C11 H11 118.9
C10 C11 H11 118.9
C11 C12 C13 119.3(4)
C11 C12 H12 120.3
C13 C12 H12 120.3
N1 C13 C8 121.1(4)
N1 C13 C12 120.5(4)
C8 C13 C12 118.4(4)
C15 C14 Si1 116.3(5)
C15 C14 H14A 108.2
Si1 C14 H14A 108.2
C15 C14 H14B 108.2
Si1 C14 H14B 108.2
H14A C14 H14B 107.4
C14 C15 H15A 109.5
C14 C15 H15B 109.5
H15A C15 H15B 109.5
C14 C15 H15C 109.5
H15A C15 H15C 109.5
H15B C15 H15C 109.5
C17 C16 Si1 114.6(5)
C17 C16 H16A 108.6
Si1 C16 H16A 108.6
C17 C16 H16B 108.6
Si1 C16 H16B 108.6
H16A C16 H16B 107.6
C16 C17 H17A 109.5
C16 C17 H17B 109.5
H17A C17 H17B 109.5
C16 C17 H17C 109.5
H17A C17 H17C 109.5
H17B C17 H17C 109.5
C19 C18 Si1 114.6(4)
C19 C18 H18A 108.6
Si1 C18 H18A 108.6
C19 C18 H18B 108.6
Si1 C18 H18B 108.6
H18A C18 H18B 107.6
C18 C19 H19A 109.5
C18 C19 H19B 109.5
H19A C19 H19B 109.5
C18 C19 H19C 109.5
H19A C19 H19C 109.5
H19B C19 H19C 109.5
C24 C20 C21 107.1(5)
C24 C20 C25 122.8(7)
C21 C20 C25 129.7(7)
C24 C20 Ru1 73.8(3)
C21 C20 Ru1 72.2(3)
C25 C20 Ru1 125.7(4)
C20 C21 C22 107.4(4)
C20 C21 C26 127.5(7)
C22 C21 C26 124.4(7)
C20 C21 Ru1 69.9(3)
C22 C21 Ru1 73.1(3)
C26 C21 Ru1 129.8(4)
C23 C22 C21 108.4(5)
C23 C22 C27 124.6(5)
C21 C22 C27 125.7(5)
C23 C22 Ru1 73.3(2)
C21 C22 Ru1 69.9(3)
C27 C22 Ru1 132.7(3)
C24 C23 C22 108.0(5)
C24 C23 C28 125.9(5)
C22 C23 C28 126.0(5)
C24 C23 Ru1 70.5(3)
C22 C23 Ru1 70.5(2)
C28 C23 Ru1 127.8(3)
C23 C24 C20 109.1(5)
C23 C24 C29 123.2(6)
C20 C24 C29 127.6(6)
C23 C24 Ru1 73.8(3)
C20 C24 Ru1 68.8(3)
C29 C24 Ru1 125.2(4)
C20 C25 H25A 109.5
C20 C25 H25B 109.5
H25A C25 H25B 109.5
C20 C25 H25C 109.5
H25A C25 H25C 109.5
H25B C25 H25C 109.5
C21 C26 H26A 109.5
C21 C26 H26B 109.5
H26A C26 H26B 109.5
C21 C26 H26C 109.5
H26A C26 H26C 109.5
H26B C26 H26C 109.5
C22 C27 H27A 109.5
C22 C27 H27B 109.5
H27A C27 H27B 109.5
C22 C27 H27C 109.5
H27A C27 H27C 109.5
H27B C27 H27C 109.5
C23 C28 H28A 109.5
C23 C28 H28B 109.5
H28A C28 H28B 109.5
C23 C28 H28C 109.5
H28A C28 H28C 109.5
H28B C28 H28C 109.5
C24 C29 H29A 109.5
C24 C29 H29B 109.5
H29A C29 H29B 109.5
C24 C29 H29C 109.5
H29A C29 H29C 109.5
H29B C29 H29C 109.5
O31 Ru2 N31 77.75(12)
O31 Ru2 C51 89.70(14)
N31 Ru2 C51 136.37(14)
O31 Ru2 C32 88.51(14)
N31 Ru2 C32 95.50(14)
C51 Ru2 C32 126.14(16)
O31 Ru2 C31 80.57(15)
N31 Ru2 C31 128.66(14)
C51 Ru2 C31 88.91(16)
C32 Ru2 C31 37.85(15)
O31 Ru2 C50 85.62(14)
N31 Ru2 C50 98.54(14)
C51 Ru2 C50 38.32(15)
C32 Ru2 C50 163.26(15)
C31 Ru2 C50 125.50(16)
O31 Ru2 C33 124.12(14)
N31 Ru2 C33 90.59(15)
C51 Ru2 C33 129.46(16)
C32 Ru2 C33 37.86(16)
C31 Ru2 C33 64.96(17)
C50 Ru2 C33 150.20(16)
O31 Ru2 C52 125.42(14)
N31 Ru2 C52 145.35(14)
C51 Ru2 C52 37.90(15)
C32 Ru2 C52 109.13(15)
C31 Ru2 C52 83.79(16)
C50 Ru2 C52 62.68(15)
C33 Ru2 C52 94.23(16)
O31 Ru2 C53 146.90(13)
N31 Ru2 C53 109.32(14)
C51 Ru2 C53 62.44(15)
C32 Ru2 C53 121.71(15)
C31 Ru2 C53 114.07(16)
C50 Ru2 C53 61.54(15)
C33 Ru2 C53 88.66(15)
C52 Ru2 C53 36.75(16)
O31 Ru2 C54 116.08(13)
N31 Ru2 C54 86.38(14)
C51 Ru2 C54 61.86(15)
C32 Ru2 C54 155.07(15)
C31 Ru2 C54 144.68(15)
C50 Ru2 C54 36.10(15)
C33 Ru2 C54 117.43(15)
C52 Ru2 C54 61.05(15)
C53 Ru2 C54 36.34(14)
C48 Si31 C46 113.4(2)
C48 Si31 C44 110.2(2)
C46 Si31 C44 109.3(2)
C48 Si31 C32 107.3(2)
C46 Si31 C32 112.9(2)
C44 Si31 C32 103.2(2)
C35 N31 C43 118.7(3)
C35 N31 Ru2 112.1(3)
C43 N31 Ru2 128.4(3)
C34 O31 Ru2 117.5(2)
C32 C31 Ru2 70.9(2)
C32 C31 H31A 123(3)
Ru2 C31 H31A 112(3)
C32 C31 H31B 120(3)
Ru2 C31 H31B 107(3)
H31A C31 H31B 113(4)
C31 C32 C33 112.5(4)
C31 C32 Si31 122.4(3)
C33 C32 Si31 124.8(3)
C31 C32 Ru2 71.3(2)
C33 C32 Ru2 72.3(2)
Si31 C32 Ru2 129.3(2)
C32 C33 Ru2 69.8(2)
C32 C33 H33A 109(4)
Ru2 C33 H33A 105(4)
C32 C33 H33B 124(3)
Ru2 C33 H33B 125(3)
H33A C33 H33B 115(5)
O32 C34 O31 125.2(4)
O32 C34 C35 120.0(4)
O31 C34 C35 114.8(3)
N31 C35 C36 123.8(4)
N31 C35 C34 117.0(3)
C36 C35 C34 119.2(3)
C37 C36 C35 118.6(4)
C37 C36 H36 120.7
C35 C36 H36 120.7
C36 C37 C38 119.3(4)
C36 C37 H37 120.4
C38 C37 H37 120.4
C37 C38 C43 119.4(4)
C37 C38 C39 122.3(4)
C43 C38 C39 118.3(4)
C40 C39 C38 122.1(4)
C40 C39 H39 119.0
C38 C39 H39 119.0
C39 C40 C41 119.4(4)
C39 C40 H40 120.3
C41 C40 H40 120.3
C42 C41 C40 121.2(4)
C42 C41 H41 119.4
C40 C41 H41 119.4
C41 C42 C43 119.7(4)
C41 C42 H42 120.2
C43 C42 H42 120.2
N31 C43 C38 120.2(4)
N31 C43 C42 120.5(4)
C38 C43 C42 119.3(4)
C45 C44 Si31 116.4(4)
C45 C44 H44A 108.2
Si31 C44 H44A 108.2
C45 C44 H44B 108.2
Si31 C44 H44B 108.2
H44A C44 H44B 107.3
C44 C45 H45A 109.5
C44 C45 H45B 109.5
H45A C45 H45B 109.5
C44 C45 H45C 109.5
H45A C45 H45C 109.5
H45B C45 H45C 109.5
C47 C46 Si31 114.1(3)
C47 C46 H46A 108.7
Si31 C46 H46A 108.7
C47 C46 H46B 108.7
Si31 C46 H46B 108.7
H46A C46 H46B 107.6
C46 C47 H47A 109.5
C46 C47 H47B 109.5
H47A C47 H47B 109.5
C46 C47 H47C 109.5
H47A C47 H47C 109.5
H47B C47 H47C 109.5
C49 C48 Si31 114.4(4)
C49 C48 H48A 108.7
Si31 C48 H48A 108.7
C49 C48 H48B 108.7
Si31 C48 H48B 108.7
H48A C48 H48B 107.6
C48 C49 H49A 109.5
C48 C49 H49B 109.5
H49A C49 H49B 109.5
C48 C49 H49C 109.5
H49A C49 H49C 109.5
H49B C49 H49C 109.5
C54 C50 C51 108.4(4)
C54 C50 C55 125.4(4)
C51 C50 C55 125.9(4)
C54 C50 Ru2 75.7(2)
C51 C50 Ru2 69.4(2)
C55 C50 Ru2 125.3(3)
C52 C51 C50 107.2(4)
C52 C51 C56 126.6(4)
C50 C51 C56 125.8(4)
C52 C51 Ru2 73.3(2)
C50 C51 Ru2 72.3(2)
C56 C51 Ru2 125.6(3)
C53 C52 C51 108.0(3)
C53 C52 C57 125.0(4)
C51 C52 C57 126.2(4)
C53 C52 Ru2 73.5(2)
C51 C52 Ru2 68.8(2)
C57 C52 Ru2 131.2(3)
C52 C53 C54 107.8(4)
C52 C53 C58 124.9(4)
C54 C53 C58 126.2(4)
C52 C53 Ru2 69.8(2)
C54 C53 Ru2 72.9(2)
C58 C53 Ru2 132.1(3)
C50 C54 C53 108.4(4)
C50 C54 C59 124.6(4)
C53 C54 C59 126.8(4)
C50 C54 Ru2 68.2(2)
C53 C54 Ru2 70.8(2)
C59 C54 Ru2 130.8(3)
C50 C55 H55A 109.5
C50 C55 H55B 109.5
H55A C55 H55B 109.5
C50 C55 H55C 109.5
H55A C55 H55C 109.5
H55B C55 H55C 109.5
C51 C56 H56A 109.5
C51 C56 H56B 109.5
H56A C56 H56B 109.5
C51 C56 H56C 109.5
H56A C56 H56C 109.5
H56B C56 H56C 109.5
C52 C57 H57A 109.5
C52 C57 H57B 109.5
H57A C57 H57B 109.5
C52 C57 H57C 109.5
H57A C57 H57C 109.5
H57B C57 H57C 109.5
C53 C58 H58A 109.5
C53 C58 H58B 109.5
H58A C58 H58B 109.5
C53 C58 H58C 109.5
H58A C58 H58C 109.5
H58B C58 H58C 109.5
C54 C59 H59A 109.5
C54 C59 H59B 109.5
H59A C59 H59B 109.5
C54 C59 H59C 109.5
H59A C59 H59C 109.5
H59B C59 H59C 109.5

loop_
_geom_bond_atom_site_label_1
_geom_bond_atom_site_label_2
_geom_bond_distance
C62 Cl3 1.68(3)
C62 Cl4 1.81(2)
C62 H62A 0.9900
C62 H62B 0.9900
Cl1 C61 1.742(16)
Cl2 C61 1.890(15)
C61 H61A 0.9900
C61 H61B 0.9900
P1 F3 1.595(3)
P1 F5 1.595(3)
P1 F2 1.599(3)
P1 F1 1.600(3)
P1 F6 1.600(3)
P1 F4 1.600(3)
P2 F11 1.524(5)
P2 F8 1.546(6)
P2 F9 1.549(4)
P2 F10 1.564(5)
P2 F12 1.575(5)
P2 F7 1.615(6)
Ru1 O1 2.068(3)
Ru1 N1 2.162(4)
Ru1 C2 2.168(4)
Ru1 C1 2.180(5)
Ru1 C20 2.187(5)
Ru1 C3 2.215(4)
Ru1 C21 2.217(5)
Ru1 C24 2.253(5)
Ru1 C22 2.258(4)
Ru1 C23 2.294(4)
Si1 C16 1.851(6)
Si1 C14 1.875(5)
Si1 C18 1.895(6)
Si1 C2 1.913(4)
N1 C5 1.351(5)
N1 C13 1.373(6)
O1 C4 1.285(5)
O2 C4 1.236(5)
C1 C2 1.416(7)
C1 H1A 0.92(6)
C1 H1B 0.98(6)
C2 C3 1.421(6)
C3 H3A 1.21(6)
C3 H3B 1.23(5)
C4 C5 1.508(6)
C5 C6 1.384(6)
C6 C7 1.366(7)
C6 H6 0.9500
C7 C8 1.430(6)
C7 H7 0.9500
C8 C9 1.414(7)
C8 C13 1.418(6)
C9 C10 1.376(8)
C9 H9 0.9500
C10 C11 1.408(8)
C10 H10 0.9500
C11 C12 1.372(7)
C11 H11 0.9500
C12 C13 1.431(6)
C12 H12 0.9500
C14 C15 1.534(9)
C14 H14A 0.9900
C14 H14B 0.9900
C15 H15A 0.9800
C15 H15B 0.9800
C15 H15C 0.9800
C16 C17 1.540(8)
C16 H16A 0.9900
C16 H16B 0.9900
C17 H17A 0.9800
C17 H17B 0.9800
C17 H17C 0.9800
C18 C19 1.531(7)
C18 H18A 0.9900
C18 H18B 0.9900
C19 H19A 0.9800
C19 H19B 0.9800
C19 H19C 0.9800
C20 C24 1.426(8)
C20 C21 1.429(9)
C20 C25 1.505(8)
C21 C22 1.422(8)
C21 C26 1.485(8)
C22 C23 1.416(6)
C22 C27 1.534(7)
C23 C24 1.394(7)
C23 C28 1.491(7)
C24 C29 1.525(8)
C25 H25A 0.9800
C25 H25B 0.9800
C25 H25C 0.9800
C26 H26A 0.9800
C26 H26B 0.9800
C26 H26C 0.9800
C27 H27A 0.9800
C27 H27B 0.9800
C27 H27C 0.9800
C28 H28A 0.9800
C28 H28B 0.9800
C28 H28C 0.9800
C29 H29A 0.9800
C29 H29B 0.9800
C29 H29C 0.9800
Ru2 O31 2.077(3)
Ru2 N31 2.155(3)
Ru2 C51 2.174(4)
Ru2 C32 2.176(4)
Ru2 C31 2.181(4)
Ru2 C50 2.213(4)
Ru2 C33 2.210(4)
Ru2 C52 2.234(4)
Ru2 C53 2.282(4)
Ru2 C54 2.310(4)
Si31 C48 1.873(5)
Si31 C46 1.874(5)
Si31 C44 1.880(5)
Si31 C32 1.899(4)
N31 C35 1.331(5)
N31 C43 1.379(5)
O31 C34 1.293(5)
O32 C34 1.216(5)
C31 C32 1.413(6)
C31 H31A 1.00(6)
C31 H31B 1.12(6)
C32 C33 1.423(6)
C33 H33A 0.76(5)
C33 H33B 0.97(5)
C34 C35 1.509(5)
C35 C36 1.396(6)
C36 C37 1.378(6)
C36 H36 0.9500
C37 C38 1.402(6)
C37 H37 0.9500
C38 C43 1.416(6)
C38 C39 1.422(6)
C39 C40 1.358(7)
C39 H39 0.9500
C40 C41 1.406(7)
C40 H40 0.9500
C41 C42 1.381(6)
C41 H41 0.9500
C42 C43 1.428(6)
C42 H42 0.9500
C44 C45 1.513(8)
C44 H44A 0.9900
C44 H44B 0.9900
C45 H45A 0.9800
C45 H45B 0.9800
C45 H45C 0.9800
C46 C47 1.542(6)
C46 H46A 0.9900
C46 H46B 0.9900
C47 H47A 0.9800
C47 H47B 0.9800
C47 H47C 0.9800
C48 C49 1.540(7)
C48 H48A 0.9900
C48 H48B 0.9900
C49 H49A 0.9800
C49 H49B 0.9800
C49 H49C 0.9800
C50 C54 1.404(6)
C50 C51 1.440(6)
C50 C55 1.489(6)
C51 C52 1.433(6)
C51 C56 1.488(6)
C52 C53 1.424(6)
C52 C57 1.495(6)
C53 C54 1.432(6)
C53 C58 1.511(6)
C54 C59 1.488(6)
C55 H55A 0.9800
C55 H55B 0.9800
C55 H55C 0.9800
C56 H56A 0.9800
C56 H56B 0.9800
C56 H56C 0.9800
C57 H57A 0.9800
C57 H57B 0.9800
C57 H57C 0.9800
C58 H58A 0.9800
C58 H58B 0.9800
C58 H58C 0.9800
C59 H59A 0.9800
C59 H59B 0.9800
C59 H59C 0.9800

loop_
_geom_torsion_atom_site_label_1
_geom_torsion_atom_site_label_2
_geom_torsion_atom_site_label_3
_geom_torsion_atom_site_label_4
_geom_torsion
O1 Ru1 N1 C5 -7.5(3)
C2 Ru1 N1 C5 -95.1(3)
C1 Ru1 N1 C5 -75.7(4)
C20 Ru1 N1 C5 69.9(4)
C3 Ru1 N1 C5 -132.7(3)
C21 Ru1 N1 C5 133.3(4)
C24 Ru1 N1 C5 72.1(3)
C22 Ru1 N1 C5 134.8(3)
C23 Ru1 N1 C5 103.6(3)
O1 Ru1 N1 C13 175.6(4)
C2 Ru1 N1 C13 88.0(4)
C1 Ru1 N1 C13 107.4(4)
C20 Ru1 N1 C13 -107.0(4)
C3 Ru1 N1 C13 50.4(4)
C21 Ru1 N1 C13 -43.5(5)
C24 Ru1 N1 C13 -104.8(4)
C22 Ru1 N1 C13 -42.1(4)
C23 Ru1 N1 C13 -73.2(4)
N1 Ru1 O1 C4 10.0(3)
C2 Ru1 O1 C4 104.4(3)
C1 Ru1 O1 C4 141.8(4)
C20 Ru1 O1 C4 -132.3(4)
C3 Ru1 O1 C4 90.6(4)
C21 Ru1 O1 C4 -140.7(3)
C24 Ru1 O1 C4 -95.8(4)
C22 Ru1 O1 C4 -90.2(4)
C23 Ru1 O1 C4 -72.0(4)
O1 Ru1 C1 C2 -99.5(3)
N1 Ru1 C1 C2 -32.7(3)
C20 Ru1 C1 C2 168.1(3)
C3 Ru1 C1 C2 35.0(3)
C21 Ru1 C1 C2 130.2(3)
C24 Ru1 C1 C2 -175.8(3)
C22 Ru1 C1 C2 113.2(3)
C23 Ru1 C1 C2 148.5(3)
Ru1 C1 C2 C3 -61.5(3)
Ru1 C1 C2 Si1 123.0(3)
C16 Si1 C2 C1 -23.8(5)
C14 Si1 C2 C1 93.9(4)
C18 Si1 C2 C1 -149.2(4)
C16 Si1 C2 C3 161.1(4)
C14 Si1 C2 C3 -81.2(4)
C18 Si1 C2 C3 35.7(4)
C16 Si1 C2 Ru1 67.4(4)
C14 Si1 C2 Ru1 -174.9(3)
C18 Si1 C2 Ru1 -58.0(4)
O1 Ru1 C2 C1 76.8(3)
N1 Ru1 C2 C1 154.6(3)
C20 Ru1 C2 C1 -14.2(4)
C3 Ru1 C2 C1 -122.0(4)
C21 Ru1 C2 C1 -54.3(3)
C24 Ru1 C2 C1 9.8(6)
C22 Ru1 C2 C1 -92.3(3)
C23 Ru1 C2 C1 -113.7(6)
O1 Ru1 C2 C3 -161.2(3)
N1 Ru1 C2 C3 -83.4(3)
C1 Ru1 C2 C3 122.0(4)
C20 Ru1 C2 C3 107.8(3)
C21 Ru1 C2 C3 67.7(3)
C24 Ru1 C2 C3 131.8(5)
C22 Ru1 C2 C3 29.7(4)
C23 Ru1 C2 C3 8.3(7)
O1 Ru1 C2 Si1 -41.4(3)
N1 Ru1 C2 Si1 36.4(3)
C1 Ru1 C2 Si1 -118.2(4)
C20 Ru1 C2 Si1 -132.4(3)
C3 Ru1 C2 Si1 119.8(4)
C21 Ru1 C2 Si1 -172.5(3)
C24 Ru1 C2 Si1 -108.5(5)
C22 Ru1 C2 Si1 149.4(3)
C23 Ru1 C2 Si1 128.1(5)
C1 C2 C3 Ru1 60.6(3)
Si1 C2 C3 Ru1 -123.8(3)
O1 Ru1 C3 C2 22.9(3)
N1 Ru1 C3 C2 97.7(3)
C1 Ru1 C3 C2 -35.2(3)
C20 Ru1 C3 C2 -99.6(3)
C21 Ru1 C3 C2 -119.5(3)
C24 Ru1 C3 C2 -143.2(4)
C22 Ru1 C3 C2 -156.6(3)
C23 Ru1 C3 C2 -176.8(3)
Ru1 O1 C4 O2 172.7(4)
Ru1 O1 C4 C5 -10.3(5)
C13 N1 C5 C6 0.7(7)
Ru1 N1 C5 C6 -176.6(4)
C13 N1 C5 C4 -177.8(4)
Ru1 N1 C5 C4 4.8(5)
O2 C4 C5 N1 -179.6(4)
O1 C4 C5 N1 3.3(6)
O2 C4 C5 C6 1.8(7)
O1 C4 C5 C6 -175.4(4)
N1 C5 C6 C7 -2.5(7)
C4 C5 C6 C7 176.1(5)
C5 C6 C7 C8 1.3(7)
C6 C7 C8 C9 -178.8(5)
C6 C7 C8 C13 1.3(7)
C13 C8 C9 C10 -0.2(8)
C7 C8 C9 C10 179.9(5)
C8 C9 C10 C11 1.3(9)
C9 C10 C11 C12 -0.9(9)
C10 C11 C12 C13 -0.6(8)
C5 N1 C13 C8 2.0(6)
Ru1 N1 C13 C8 178.8(3)
C5 N1 C13 C12 -179.6(4)
Ru1 N1 C13 C12 -2.9(6)
C9 C8 C13 N1 177.1(5)
C7 C8 C13 N1 -3.0(7)
C9 C8 C13 C12 -1.3(7)
C7 C8 C13 C12 178.6(4)
C11 C12 C13 N1 -176.7(4)
C11 C12 C13 C8 1.7(7)
C16 Si1 C14 C15 54.1(5)
C18 Si1 C14 C15 177.3(4)
C2 Si1 C14 C15 -63.8(5)
C14 Si1 C16 C17 59.2(6)
C18 Si1 C16 C17 -62.3(6)
C2 Si1 C16 C17 172.5(5)
C16 Si1 C18 C19 85.3(5)
C14 Si1 C18 C19 -36.9(5)
C2 Si1 C18 C19 -150.2(4)
O1 Ru1 C20 C24 76.2(3)
N1 Ru1 C20 C24 3.5(5)
C2 Ru1 C20 C24 165.5(3)
C1 Ru1 C20 C24 156.8(3)
C3 Ru1 C20 C24 -148.1(3)
C21 Ru1 C20 C24 -114.5(4)
C22 Ru1 C20 C24 -76.9(3)
C23 Ru1 C20 C24 -35.6(3)
O1 Ru1 C20 C21 -169.3(3)
N1 Ru1 C20 C21 117.9(4)
C2 Ru1 C20 C21 -80.0(3)
C1 Ru1 C20 C21 -88.7(3)
C3 Ru1 C20 C21 -33.7(4)
C24 Ru1 C20 C21 114.5(4)
C22 Ru1 C20 C21 37.6(3)
C23 Ru1 C20 C21 78.9(3)
O1 Ru1 C20 C25 -42.8(8)
N1 Ru1 C20 C25 -115.5(7)
C2 Ru1 C20 C25 46.5(8)
C1 Ru1 C20 C25 37.8(8)
C3 Ru1 C20 C25 92.9(8)
C21 Ru1 C20 C25 126.5(9)
C24 Ru1 C20 C25 -119.0(9)
C22 Ru1 C20 C25 164.1(8)
C23 Ru1 C20 C25 -154.6(8)
C24 C20 C21 C22 2.2(6)
C25 C20 C21 C22 174.1(5)
Ru1 C20 C21 C22 -63.9(3)
C24 C20 C21 C26 -168.5(5)
C25 C20 C21 C26 3.4(9)
Ru1 C20 C21 C26 125.3(6)
C24 C20 C21 Ru1 66.1(3)
C25 C20 C21 Ru1 -122.0(6)
O1 Ru1 C21 C20 13.7(4)
N1 Ru1 C21 C20 -114.0(4)
C2 Ru1 C21 C20 118.7(3)
C1 Ru1 C21 C20 88.7(3)
C3 Ru1 C21 C20 153.4(3)
C24 Ru1 C21 C20 -38.9(3)
C22 Ru1 C21 C20 -116.4(4)
C23 Ru1 C21 C20 -79.7(3)
O1 Ru1 C21 C22 130.1(3)
N1 Ru1 C21 C22 2.4(5)
C2 Ru1 C21 C22 -124.9(3)
C1 Ru1 C21 C22 -155.0(3)
C20 Ru1 C21 C22 116.4(4)
C3 Ru1 C21 C22 -90.3(3)
C24 Ru1 C21 C22 77.5(3)
C23 Ru1 C21 C22 36.7(3)
O1 Ru1 C21 C26 -108.9(8)
N1 Ru1 C21 C26 123.4(7)
C2 Ru1 C21 C26 -3.8(8)
C1 Ru1 C21 C26 -33.9(8)
C20 Ru1 C21 C26 -122.6(9)
C3 Ru1 C21 C26 30.8(8)
C24 Ru1 C21 C26 -161.5(9)
C22 Ru1 C21 C26 121.1(9)
C23 Ru1 C21 C26 157.7(9)
C20 C21 C22 C23 -1.7(5)
C26 C21 C22 C23 169.4(5)
Ru1 C21 C22 C23 -63.6(3)
C20 C21 C22 C27 -169.4(5)
C26 C21 C22 C27 1.7(8)
Ru1 C21 C22 C27 128.7(5)
C20 C21 C22 Ru1 61.9(3)
C26 C21 C22 Ru1 -127.0(6)
O1 Ru1 C22 C23 29.8(5)
N1 Ru1 C22 C23 -61.0(3)
C2 Ru1 C22 C23 -168.6(3)
C1 Ru1 C22 C23 146.5(3)
C20 Ru1 C22 C23 79.1(3)
C3 Ru1 C22 C23 -150.9(3)
C21 Ru1 C22 C23 117.5(4)
C24 Ru1 C22 C23 36.2(3)
O1 Ru1 C22 C21 -87.7(4)
N1 Ru1 C22 C21 -178.5(3)
C2 Ru1 C22 C21 74.0(4)
C1 Ru1 C22 C21 29.0(4)
C20 Ru1 C22 C21 -38.4(3)
C3 Ru1 C22 C21 91.6(3)
C24 Ru1 C22 C21 -81.3(4)
C23 Ru1 C22 C21 -117.5(4)
O1 Ru1 C22 C27 151.8(5)
N1 Ru1 C22 C27 60.9(6)
C2 Ru1 C22 C27 -46.6(7)
C1 Ru1 C22 C27 -91.5(6)
C20 Ru1 C22 C27 -159.0(7)
C3 Ru1 C22 C27 -28.9(6)
C21 Ru1 C22 C27 -120.5(7)
C24 Ru1 C22 C27 158.2(7)
C23 Ru1 C22 C27 122.0(7)
C21 C22 C23 C24 0.5(5)
C27 C22 C23 C24 168.4(5)
Ru1 C22 C23 C24 -60.9(3)
C21 C22 C23 C28 -175.5(5)
C27 C22 C23 C28 -7.6(8)
Ru1 C22 C23 C28 123.1(5)
C21 C22 C23 Ru1 61.4(3)
C27 C22 C23 Ru1 -130.7(5)
O1 Ru1 C23 C24 -43.4(3)
N1 Ru1 C23 C24 -119.4(3)
C2 Ru1 C23 C24 147.8(5)
C1 Ru1 C23 C24 59.7(5)
C20 Ru1 C23 C24 37.3(3)
C3 Ru1 C23 C24 153.9(3)
C21 Ru1 C23 C24 80.6(4)
C22 Ru1 C23 C24 118.2(4)
O1 Ru1 C23 C22 -161.6(3)
N1 Ru1 C23 C22 122.5(3)
C2 Ru1 C23 C22 29.6(7)
C1 Ru1 C23 C22 -58.5(5)
C20 Ru1 C23 C22 -80.8(4)
C3 Ru1 C23 C22 35.7(4)
C21 Ru1 C23 C22 -37.5(3)
C24 Ru1 C23 C22 -118.2(4)
O1 Ru1 C23 C28 77.4(5)
N1 Ru1 C23 C28 1.5(5)
C2 Ru1 C23 C28 -91.4(7)
C1 Ru1 C23 C28 -179.5(4)
C20 Ru1 C23 C28 158.2(5)
C3 Ru1 C23 C28 -85.3(5)
C21 Ru1 C23 C28 -158.5(5)
C24 Ru1 C23 C28 120.8(6)
C22 Ru1 C23 C28 -121.0(6)
C22 C23 C24 C20 0.9(5)
C28 C23 C24 C20 176.8(5)
Ru1 C23 C24 C20 -60.0(3)
C22 C23 C24 C29 -177.3(5)
C28 C23 C24 C29 -1.4(8)
Ru1 C23 C24 C29 121.8(5)
C22 C23 C24 Ru1 60.9(3)
C28 C23 C24 Ru1 -123.1(5)
C21 C20 C24 C23 -1.9(6)
C25 C20 C24 C23 -174.5(5)
Ru1 C20 C24 C23 63.1(4)
C21 C20 C24 C29 176.2(5)
C25 C20 C24 C29 3.6(9)
Ru1 C20 C24 C29 -118.7(6)
C21 C20 C24 Ru1 -65.0(3)
C25 C20 C24 Ru1 122.4(5)
O1 Ru1 C24 C23 139.4(3)
N1 Ru1 C24 C23 63.6(3)
C2 Ru1 C24 C23 -152.6(4)
C1 Ru1 C24 C23 -145.6(3)
C20 Ru1 C24 C23 -118.6(5)
C3 Ru1 C24 C23 -52.2(6)
C21 Ru1 C24 C23 -79.3(3)
C22 Ru1 C24 C23 -36.8(3)
O1 Ru1 C24 C20 -102.0(3)
N1 Ru1 C24 C20 -177.8(3)
C2 Ru1 C24 C20 -34.0(6)
C1 Ru1 C24 C20 -27.0(4)
C3 Ru1 C24 C20 66.4(5)
C21 Ru1 C24 C20 39.3(3)
C22 Ru1 C24 C20 81.8(4)
C23 Ru1 C24 C20 118.6(5)
O1 Ru1 C24 C29 19.8(6)
N1 Ru1 C24 C29 -55.9(7)
C2 Ru1 C24 C29 87.8(8)
C1 Ru1 C24 C29 94.8(7)
C20 Ru1 C24 C29 121.8(8)
C3 Ru1 C24 C29 -171.7(6)
C21 Ru1 C24 C29 161.2(7)
C22 Ru1 C24 C29 -156.3(7)
C23 Ru1 C24 C29 -119.5(8)
O31 Ru2 N31 C35 8.1(3)
C51 Ru2 N31 C35 -68.2(3)
C32 Ru2 N31 C35 95.4(3)
C31 Ru2 N31 C35 75.3(3)
C50 Ru2 N31 C35 -75.5(3)
C33 Ru2 N31 C35 133.0(3)
C52 Ru2 N31 C35 -128.7(3)
C53 Ru2 N31 C35 -138.2(3)
C54 Ru2 N31 C35 -109.5(3)
O31 Ru2 N31 C43 178.0(4)
C51 Ru2 N31 C43 101.7(4)
C32 Ru2 N31 C43 -94.7(3)
C31 Ru2 N31 C43 -114.8(4)
C50 Ru2 N31 C43 94.5(3)
C33 Ru2 N31 C43 -57.1(3)
C52 Ru2 N31 C43 41.2(5)
C53 Ru2 N31 C43 31.7(4)
C54 Ru2 N31 C43 60.4(3)
N31 Ru2 O31 C34 -7.8(3)
C51 Ru2 O31 C34 130.1(3)
C32 Ru2 O31 C34 -103.7(3)
C31 Ru2 O31 C34 -141.0(3)
C50 Ru2 O31 C34 91.9(3)
C33 Ru2 O31 C34 -90.1(3)
C52 Ru2 O31 C34 143.7(3)
C53 Ru2 O31 C34 98.9(4)
C54 Ru2 O31 C34 71.9(3)
O31 Ru2 C31 C32 99.8(3)
N31 Ru2 C31 C32 33.9(3)
C51 Ru2 C31 C32 -170.3(3)
C50 Ru2 C31 C32 177.5(2)
C33 Ru2 C31 C32 -35.0(3)
C52 Ru2 C31 C32 -132.6(3)
C53 Ru2 C31 C32 -111.3(3)
C54 Ru2 C31 C32 -137.7(3)
Ru2 C31 C32 C33 60.9(3)
Ru2 C31 C32 Si31 -125.3(3)
C48 Si31 C32 C31 18.8(4)
C46 Si31 C32 C31 144.5(4)
C44 Si31 C32 C31 -97.6(4)
C48 Si31 C32 C33 -168.1(4)
C46 Si31 C32 C33 -42.4(4)
C44 Si31 C32 C33 75.5(4)
C48 Si31 C32 Ru2 -72.8(3)
C46 Si31 C32 Ru2 52.9(3)
C44 Si31 C32 Ru2 170.8(3)
O31 Ru2 C32 C31 -76.5(3)
N31 Ru2 C32 C31 -154.0(3)
C51 Ru2 C32 C31 12.0(3)
C50 Ru2 C32 C31 -7.1(7)
C33 Ru2 C32 C31 122.1(4)
C52 Ru2 C32 C31 50.7(3)
C53 Ru2 C32 C31 89.2(3)
C54 Ru2 C32 C31 112.7(4)
O31 Ru2 C32 C33 161.4(2)
N31 Ru2 C32 C33 83.9(3)
C51 Ru2 C32 C33 -110.1(3)
C31 Ru2 C32 C33 -122.1(4)
C50 Ru2 C32 C33 -129.2(5)
C52 Ru2 C32 C33 -71.4(3)
C53 Ru2 C32 C33 -32.9(3)
C54 Ru2 C32 C33 -9.4(5)
O31 Ru2 C32 Si31 40.5(3)
N31 Ru2 C32 Si31 -37.0(3)
C51 Ru2 C32 Si31 129.0(3)
C31 Ru2 C32 Si31 117.0(4)
C50 Ru2 C32 Si31 109.9(5)
C33 Ru2 C32 Si31 -120.9(4)
C52 Ru2 C32 Si31 167.7(2)
C53 Ru2 C32 Si31 -153.8(2)
C54 Ru2 C32 Si31 -130.3(3)
C31 C32 C33 Ru2 -60.2(3)
Si31 C32 C33 Ru2 126.0(3)
O31 Ru2 C33 C32 -22.6(3)
N31 Ru2 C33 C32 -98.2(2)
C51 Ru2 C33 C32 100.7(3)
C31 Ru2 C33 C32 35.0(2)
C50 Ru2 C33 C32 153.3(3)
C52 Ru2 C33 C32 116.1(3)
C53 Ru2 C33 C32 152.5(3)
C54 Ru2 C33 C32 175.6(2)
Ru2 O31 C34 O32 -175.4(4)
Ru2 O31 C34 C35 6.0(5)
C43 N31 C35 C36 0.3(6)
Ru2 N31 C35 C36 171.3(3)
C43 N31 C35 C34 -178.8(4)
Ru2 N31 C35 C34 -7.8(5)
O32 C34 C35 N31 -177.1(4)
O31 C34 C35 N31 1.6(6)
O32 C34 C35 C36 3.7(6)
O31 C34 C35 C36 -177.6(4)
N31 C35 C36 C37 -1.6(7)
C34 C35 C36 C37 177.4(4)
C35 C36 C37 C38 0.8(6)
C36 C37 C38 C43 1.2(6)
C36 C37 C38 C39 -177.7(4)
C37 C38 C39 C40 -179.7(4)
C43 C38 C39 C40 1.4(7)
C38 C39 C40 C41 0.7(7)
C39 C40 C41 C42 -2.0(7)
C40 C41 C42 C43 1.1(7)
C35 N31 C43 C38 1.8(6)
Ru2 N31 C43 C38 -167.6(3)
C35 N31 C43 C42 -179.7(4)
Ru2 N31 C43 C42 11.0(6)
C37 C38 C43 N31 -2.5(6)
C39 C38 C43 N31 176.4(4)
C37 C38 C43 C42 178.9(4)
C39 C38 C43 C42 -2.2(6)
C41 C42 C43 N31 -177.6(4)
C41 C42 C43 C38 1.0(6)
C48 Si31 C44 C45 -176.5(4)
C46 Si31 C44 C45 58.2(5)
C32 Si31 C44 C45 -62.2(4)
C48 Si31 C46 C47 -86.5(4)
C44 Si31 C46 C47 36.9(4)
C32 Si31 C46 C47 151.2(4)
C46 Si31 C48 C49 51.0(5)
C44 Si31 C48 C49 -71.9(5)
C32 Si31 C48 C49 176.4(4)
O31 Ru2 C50 C54 -148.6(2)
N31 Ru2 C50 C54 -71.7(2)
C51 Ru2 C50 C54 116.4(3)
C32 Ru2 C50 C54 141.6(5)
C31 Ru2 C50 C54 136.3(3)
C33 Ru2 C50 C54 34.8(4)
C52 Ru2 C50 C54 77.5(3)
C53 Ru2 C50 C54 35.7(2)
O31 Ru2 C50 C51 95.1(2)
N31 Ru2 C50 C51 172.0(2)
C32 Ru2 C50 C51 25.3(6)
C31 Ru2 C50 C51 19.9(3)
C33 Ru2 C50 C51 -81.6(4)
C52 Ru2 C50 C51 -38.9(2)
C53 Ru2 C50 C51 -80.6(3)
C54 Ru2 C50 C51 -116.4(3)
O31 Ru2 C50 C55 -25.0(4)
N31 Ru2 C50 C55 51.9(4)
C51 Ru2 C50 C55 -120.1(5)
C32 Ru2 C50 C55 -94.8(6)
C31 Ru2 C50 C55 -100.1(4)
C33 Ru2 C50 C55 158.4(4)
C52 Ru2 C50 C55 -158.9(4)
C53 Ru2 C50 C55 159.3(4)
C54 Ru2 C50 C55 123.6(5)
C54 C50 C51 C52 -0.7(5)
C55 C50 C51 C52 -175.1(4)
Ru2 C50 C51 C52 65.5(3)
C54 C50 C51 C56 172.2(4)
C55 C50 C51 C56 -2.2(7)
Ru2 C50 C51 C56 -121.6(4)
C54 C50 C51 Ru2 -66.2(3)
C55 C50 C51 Ru2 119.3(4)
O31 Ru2 C51 C52 161.8(2)
N31 Ru2 C51 C52 -126.4(2)
C32 Ru2 C51 C52 73.9(3)
C31 Ru2 C51 C52 81.3(3)
C50 Ru2 C51 C52 -114.9(3)
C33 Ru2 C51 C52 25.6(3)
C53 Ru2 C51 C52 -36.8(2)
C54 Ru2 C51 C52 -78.1(3)
O31 Ru2 C51 C50 -83.3(2)
N31 Ru2 C51 C50 -11.6(3)
C32 Ru2 C51 C50 -171.2(2)
C31 Ru2 C51 C50 -163.9(3)
C33 Ru2 C51 C50 140.4(2)
C52 Ru2 C51 C50 114.9(3)
C53 Ru2 C51 C50 78.1(3)
C54 Ru2 C51 C50 36.8(2)
O31 Ru2 C51 C56 38.4(4)
N31 Ru2 C51 C56 110.2(4)
C32 Ru2 C51 C56 -49.5(4)
C31 Ru2 C51 C56 -42.2(4)
C50 Ru2 C51 C56 121.7(5)
C33 Ru2 C51 C56 -97.8(4)
C52 Ru2 C51 C56 -123.4(5)
C53 Ru2 C51 C56 -160.2(4)
C54 Ru2 C51 C56 158.5(4)
C50 C51 C52 C53 -1.4(4)
C56 C51 C52 C53 -174.2(4)
Ru2 C51 C52 C53 63.4(3)
C50 C51 C52 C57 169.0(4)
C56 C51 C52 C57 -3.9(7)
Ru2 C51 C52 C57 -126.2(4)
C50 C51 C52 Ru2 -64.8(3)
C56 C51 C52 Ru2 122.3(4)
O31 Ru2 C52 C53 -140.0(2)
N31 Ru2 C52 C53 -15.1(4)
C51 Ru2 C52 C53 -117.5(3)
C32 Ru2 C52 C53 117.7(2)
C31 Ru2 C52 C53 146.3(3)
C50 Ru2 C52 C53 -78.2(3)
C33 Ru2 C52 C53 82.1(2)
C54 Ru2 C52 C53 -37.1(2)
O31 Ru2 C52 C51 -22.5(3)
N31 Ru2 C52 C51 102.3(3)
C32 Ru2 C52 C51 -124.8(2)
C31 Ru2 C52 C51 -96.2(3)
C50 Ru2 C52 C51 39.3(2)
C33 Ru2 C52 C51 -160.5(3)
C53 Ru2 C52 C51 117.5(3)
C54 Ru2 C52 C51 80.4(3)
O31 Ru2 C52 C57 97.6(4)
N31 Ru2 C52 C57 -137.5(4)
C51 Ru2 C52 C57 120.1(5)
C32 Ru2 C52 C57 -4.6(5)
C31 Ru2 C52 C57 23.9(4)
C50 Ru2 C52 C57 159.4(5)
C33 Ru2 C52 C57 -40.3(4)
C53 Ru2 C52 C57 -122.4(5)
C54 Ru2 C52 C57 -159.5(5)
C51 C52 C53 C54 3.0(4)
C57 C52 C53 C54 -167.6(4)
Ru2 C52 C53 C54 63.4(3)
C51 C52 C53 C58 171.7(4)
C57 C52 C53 C58 1.2(6)
Ru2 C52 C53 C58 -127.9(4)
C51 C52 C53 Ru2 -60.4(3)
C57 C52 C53 Ru2 129.1(4)
O31 Ru2 C53 C52 73.7(3)
N31 Ru2 C53 C52 170.9(2)
C51 Ru2 C53 C52 37.9(2)
C32 Ru2 C53 C52 -79.4(3)
C31 Ru2 C53 C52 -37.2(3)
C50 Ru2 C53 C52 81.6(3)
C33 Ru2 C53 C52 -98.9(3)
C54 Ru2 C53 C52 117.1(3)
O31 Ru2 C53 C54 -43.4(4)
N31 Ru2 C53 C54 53.9(3)
C51 Ru2 C53 C54 -79.1(3)
C32 Ru2 C53 C54 163.5(2)
C31 Ru2 C53 C54 -154.3(2)
C50 Ru2 C53 C54 -35.5(2)
C33 Ru2 C53 C54 144.0(3)
C52 Ru2 C53 C54 -117.1(3)
O31 Ru2 C53 C58 -167.1(3)
N31 Ru2 C53 C58 -69.8(4)
C51 Ru2 C53 C58 157.2(5)
C32 Ru2 C53 C58 39.8(5)
C31 Ru2 C53 C58 82.0(4)
C50 Ru2 C53 C58 -159.2(5)
C33 Ru2 C53 C58 20.3(4)
C52 Ru2 C53 C58 119.2(5)
C54 Ru2 C53 C58 -123.7(5)
C51 C50 C54 C53 2.6(5)
C55 C50 C54 C53 177.0(4)
Ru2 C50 C54 C53 -59.6(3)
C51 C50 C54 C59 -172.5(4)
C55 C50 C54 C59 1.9(7)
Ru2 C50 C54 C59 125.4(4)
C51 C50 C54 Ru2 62.1(3)
C55 C50 C54 Ru2 -123.4(4)
C52 C53 C54 C50 -3.4(5)
C58 C53 C54 C50 -172.0(4)
Ru2 C53 C54 C50 58.0(3)
C52 C53 C54 C59 171.5(4)
C58 C53 C54 C59 2.9(7)
Ru2 C53 C54 C59 -127.1(4)
C52 C53 C54 Ru2 -61.4(3)
C58 C53 C54 Ru2 130.1(4)
O31 Ru2 C54 C50 35.4(3)
N31 Ru2 C54 C50 109.8(2)
C51 Ru2 C54 C50 -39.1(2)
C32 Ru2 C54 C50 -154.9(3)
C31 Ru2 C54 C50 -76.7(4)
C33 Ru2 C54 C50 -161.4(2)
C52 Ru2 C54 C50 -82.4(3)
C53 Ru2 C54 C50 -120.0(4)
O31 Ru2 C54 C53 155.3(2)
N31 Ru2 C54 C53 -130.2(3)
C51 Ru2 C54 C53 80.9(3)
C32 Ru2 C54 C53 -34.9(5)
C31 Ru2 C54 C53 43.3(4)
C50 Ru2 C54 C53 120.0(4)
C33 Ru2 C54 C53 -41.4(3)
C52 Ru2 C54 C53 37.5(2)
O31 Ru2 C54 C59 -82.2(4)
N31 Ru2 C54 C59 -7.7(4)
C51 Ru2 C54 C59 -156.6(4)
C32 Ru2 C54 C59 87.5(5)
C31 Ru2 C54 C59 165.8(4)
C50 Ru2 C54 C59 -117.6(5)
C33 Ru2 C54 C59 81.1(4)
C52 Ru2 C54 C59 160.0(4)
C53 Ru2 C54 C59 122.5(5)
